data_4022263
loop_
_publ_author_name
'Jing Wu'
'Hua Chen'
'Waihim Kwok'
'Rongwei Guo'
'Zhongyuan Zhou'
'Chihung Yeung'
'Albert S. C. Chan'

_publ_section_title
;
 Air-Stable Catalysts for Highly Efficient and Enantioselective
 Hydrogenation of Aromatic Ketones
;
_journal_name_full 'Journal of Organic Chemistry'
_journal_page_first 7908
_journal_page_last 7910
_journal_paper_doi 10.1021/jo026168f
_journal_volume 67
_journal_year 2002
_chemical_formula_moiety 'C56 H58 Cl2 N4 O4 P2 Ru'
_chemical_formula_sum 'C56 H58 Cl2 N4 O4 P2 Ru'
_chemical_formula_weight 1084.97
_chemical_name_systematic
; 
 ? 
;
_space_group_IT_number 5
_symmetry_cell_setting monoclinic
_symmetry_space_group_name_Hall 'C 2y'
_symmetry_space_group_name_H-M 'C 1 2 1'
_atom_sites_solution_hydrogens geom
_atom_sites_solution_primary direct
_atom_sites_solution_secondary difmap
_audit_creation_method SHELXL-97
_cell_angle_alpha 90.00
_cell_angle_beta 91.307(4)
_cell_angle_gamma 90.00
_cell_formula_units_Z 4
_cell_length_a 25.073(3)
_cell_length_b 17.012(3)
_cell_length_c 13.935(2)
_cell_measurement_reflns_used 4542
_cell_measurement_temperature 294(2)
_cell_measurement_theta_max 27.5
_cell_measurement_theta_min 1
_cell_volume 5942.6(16)
_computing_cell_refinement 'Bruker SMART'
_computing_data_collection 'Bruker SMART'
_computing_data_reduction SHELXTL
_computing_molecular_graphics SHELXTL
_computing_publication_material SHELXTL
_computing_structure_refinement 'SHELXL-97 (Sheldrick, 1997)'
_computing_structure_solution 'SHELXS-97 (Sheldrick, 1990)'
_diffrn_ambient_temperature 294(2)
_diffrn_measured_fraction_theta_full 0.996
_diffrn_measured_fraction_theta_max 0.996
_diffrn_measurement_device_type 'Bruker CCD Area Detector'
_diffrn_measurement_method 'phi and omega scan'
_diffrn_radiation_monochromator graphite
_diffrn_radiation_source 'fine-focus sealed tube'
_diffrn_radiation_type MoK\a
_diffrn_radiation_wavelength 0.71073
_diffrn_reflns_av_R_equivalents 0.0213
_diffrn_reflns_av_sigmaI/netI 0.0500
_diffrn_reflns_limit_h_max 32
_diffrn_reflns_limit_h_min -28
_diffrn_reflns_limit_k_max 21
_diffrn_reflns_limit_k_min -22
_diffrn_reflns_limit_l_max 18
_diffrn_reflns_limit_l_min -12
_diffrn_reflns_number 20147
_diffrn_reflns_theta_full 27.53
_diffrn_reflns_theta_max 27.53
_diffrn_reflns_theta_min 2.04
_exptl_absorpt_coefficient_mu 0.451
_exptl_absorpt_correction_T_max 0.8917
_exptl_absorpt_correction_T_min 0.8765
_exptl_absorpt_correction_type empirical
_exptl_absorpt_process_details 'SADABS Sheldrick 1996'
_exptl_crystal_colour colorless
_exptl_crystal_density_diffrn 1.213
_exptl_crystal_density_method 'not measured'
_exptl_crystal_description plate
_exptl_crystal_F_000 2248
_exptl_crystal_size_max 0.30
_exptl_crystal_size_mid 0.26
_exptl_crystal_size_min 0.26
_refine_diff_density_max 0.962
_refine_diff_density_min -0.355
_refine_diff_density_rms 0.129
_refine_ls_abs_structure_details 'Flack H D (1983), Acta Cryst. A39, 876-881'
_refine_ls_abs_structure_Flack 0.01(3)
_refine_ls_extinction_coef 0.00000(7)
_refine_ls_extinction_expression Fc^*^=kFc[1+0.001xFc^2^\l^3^/sin(2\q)]^-1/4^
_refine_ls_extinction_method SHELXL
_refine_ls_goodness_of_fit_ref 1.161
_refine_ls_hydrogen_treatment mixed
_refine_ls_matrix_type full
_refine_ls_number_parameters 622
_refine_ls_number_reflns 13331
_refine_ls_number_restraints 46
_refine_ls_restrained_S_all 1.164
_refine_ls_R_factor_all 0.0723
_refine_ls_R_factor_gt 0.0579
_refine_ls_shift/su_max 0.017
_refine_ls_shift/su_mean 0.002
_refine_ls_structure_factor_coef Fsqd
_refine_ls_weighting_details 'calc w=1/[\s^2^(Fo^2^)+(0.1000P)^2^+0.0000P] where P=(Fo^2^+2Fc^2^)/3'
_refine_ls_weighting_scheme calc
_refine_ls_wR_factor_gt 0.1647
_refine_ls_wR_factor_ref 0.1748
_reflns_number_gt 10724
_reflns_number_total 13331
_reflns_threshold_expression >2sigma(I)
_cod_data_source_file jo026168f_s2.cif
_cod_data_source_block (R,RR)-2b
_cod_depositor_comments
;
The following automatic conversions were performed:
'_symmetry_cell_setting' value 'Monoclinic' changed to 'monoclinic'
according to '/home/saulius/struct/CIF-dictionaries/cif_core.dic'
dictionary named 'cif_core.dic' version 2.4.1 from 2010-06-29.

Automatic conversion script
Id: cif_fix_enum 1527 2010-12-29 10:47:43Z saulius 
;
_cod_original_sg_symbol_H-M 'C 2'
_cod_database_code 4022263

loop_
_symmetry_equiv_pos_as_xyz
'x, y, z'
'-x, y, -z'
'x+1/2, y+1/2, z'
'-x+1/2, y+1/2, -z'

loop_
_atom_site_label
_atom_site_type_symbol
_atom_site_fract_x
_atom_site_fract_y
_atom_site_fract_z
_atom_site_U_iso_or_equiv
_atom_site_adp_type
_atom_site_occupancy
_atom_site_symmetry_multiplicity
_atom_site_calc_flag
_atom_site_refinement_flags
Ru1 Ru 0.071578(7) 0.000339(14) 0.269162(15) 0.03846(5) Uani 1 1 d .
Cl1 Cl 0.06562(3) 0.02950(5) 0.43748(6) 0.0525(2) Uani 1 1 d .
Cl2 Cl 0.05903(3) -0.00794(7) 0.09611(5) 0.0615(2) Uani 1 1 d .
P1 P 0.11624(3) -0.11386(5) 0.29471(5) 0.04070(19) Uani 1 1 d .
P2 P 0.14682(3) 0.07512(4) 0.26538(5) 0.03676(17) Uani 1 1 d .
O1 O 0.24677(11) -0.19391(19) 0.03203(17) 0.0779(9) Uani 1 1 d .
O2 O 0.31248(8) -0.02400(15) 0.26330(17) 0.0622(7) Uani 1 1 d .
O3 O 0.28295(9) -0.10052(15) 0.44362(17) 0.0599(7) Uani 1 1 d .
O4 O 0.24359(11) 0.13562(17) 0.59016(16) 0.0690(8) Uani 1 1 d .
N1 N -0.00457(10) -0.05607(17) 0.2765(2) 0.0581(8) Uani 1 1 d .
H1A H -0.0101 -0.0845 0.2228 0.070 Uiso 1 1 calc R
H1B H -0.0040 -0.0896 0.3266 0.070 Uiso 1 1 calc R
N2 N 0.01671(9) 0.09894(16) 0.2517(2) 0.0538(8) Uani 1 1 d .
H2B H 0.0177 0.1279 0.3057 0.065 Uiso 1 1 calc R
H2C H 0.0278 0.1296 0.2034 0.065 Uiso 1 1 calc R
N3 N 0.27901(11) -0.10973(18) 0.14702(19) 0.0542(7) Uani 1 1 d .
N4 N 0.26272(10) 0.01598(17) 0.51910(19) 0.0555(8) Uani 1 1 d .
C1 C 0.18311(11) -0.11655(18) 0.2428(2) 0.0439(7) Uani 1 1 d .
C2 C 0.19080(13) -0.1595(2) 0.1593(2) 0.0527(9) Uani 1 1 d .
H2A H 0.1640 -0.1915 0.1338 0.063 Uiso 1 1 calc R
C3 C 0.23933(13) -0.1533(2) 0.1155(2) 0.0539(9) Uani 1 1 d .
C4 C 0.27168(12) -0.0687(2) 0.2284(2) 0.0493(8) Uani 1 1 d .
C5 C 0.22423(11) -0.06833(18) 0.2792(2) 0.0419(7) Uani 1 1 d .
C6 C 0.22232(10) -0.01554(18) 0.36529(19) 0.0432(8) Uani 1 1 d .
C7 C 0.19453(11) 0.05496(18) 0.36563(19) 0.0389(7) Uani 1 1 d .
C8 C 0.20111(12) 0.10692(19) 0.4425(2) 0.0460(8) Uani 1 1 d .
H8A H 0.1830 0.1546 0.4441 0.055 Uiso 1 1 calc R
C9 C 0.23648(12) 0.0841(2) 0.5181(2) 0.0517(9) Uani 1 1 d .
C10 C 0.25597(11) -0.0302(2) 0.4430(2) 0.0486(8) Uani 1 1 d .
C11 C 0.29128(19) -0.1847(4) -0.0159(3) 0.0990(17) Uani 1 1 d .
H11A H 0.2899 -0.2168 -0.0726 0.149 Uiso 1 1 calc R
H11B H 0.3212 -0.2001 0.0239 0.149 Uiso 1 1 calc R
H11C H 0.2950 -0.1305 -0.0339 0.149 Uiso 1 1 calc R
C12 C 0.36165(14) -0.0236(3) 0.2062(4) 0.0891(16) Uani 1 1 d .
H12A H 0.3878 0.0099 0.2367 0.134 Uiso 1 1 calc R
H12B H 0.3535 -0.0042 0.1428 0.134 Uiso 1 1 calc R
H12C H 0.3755 -0.0760 0.2021 0.134 Uiso 1 1 calc R
C13 C 0.2796(2) 0.1150(3) 0.6672(3) 0.0916(15) Uani 1 1 d .
H13A H 0.2814 0.1573 0.7128 0.137 Uiso 1 1 calc R
H13B H 0.3144 0.1057 0.6423 0.137 Uiso 1 1 calc R
H13C H 0.2671 0.0683 0.6981 0.137 Uiso 1 1 calc R
C14 C 0.31290(17) -0.1214(3) 0.5276(3) 0.0935(14) Uani 1 1 d .
H14A H 0.3297 -0.1714 0.5181 0.140 Uiso 1 1 calc R
H14B H 0.2895 -0.1247 0.5811 0.140 Uiso 1 1 calc R
H14C H 0.3397 -0.0822 0.5404 0.140 Uiso 1 1 calc R
C15 C 0.12615(9) -0.15286(17) 0.4177(2) 0.0448(8) Uani 1 1 d D
C16 C 0.17243(12) -0.19134(19) 0.4489(2) 0.0576(10) Uani 1 1 d D
H16A H 0.2031 -0.1888 0.4126 0.069 Uiso 1 1 calc R
C17 C 0.17263(13) -0.2332(2) 0.5336(2) 0.0704(11) Uani 1 1 d D
H17A H 0.2036 -0.2595 0.5527 0.084 Uiso 1 1 calc R
C18 C 0.12855(11) -0.2378(2) 0.5916(2) 0.0636(11) Uani 1 1 d D
C19 C 0.08173(14) -0.19989(19) 0.5613(2) 0.0643(11) Uani 1 1 d D
H19A H 0.0511 -0.2030 0.5975 0.077 Uiso 1 1 calc R
C20 C 0.08160(13) -0.15715(19) 0.4756(2) 0.0597(10) Uani 1 1 d D
H20A H 0.0507 -0.1306 0.4565 0.072 Uiso 1 1 calc R
C21 C 0.1254(2) -0.2846(4) 0.6825(3) 0.112(2) Uani 1 1 d .
H21A H 0.1594 -0.3083 0.6966 0.168 Uiso 1 1 calc R
H21B H 0.0988 -0.3248 0.6747 0.168 Uiso 1 1 calc R
H21C H 0.1160 -0.2505 0.7343 0.168 Uiso 1 1 calc R
C22 C 0.08315(14) -0.2034(2) 0.2442(3) 0.0543(9) Uani 1 1 d .
C23 C 0.0864(2) -0.2749(2) 0.2845(4) 0.0929(15) Uani 1 1 d .
H23A H 0.1102 -0.2816 0.3360 0.111 Uiso 1 1 calc R
C24 C 0.0578(3) -0.3370(3) 0.2560(5) 0.125(2) Uani 1 1 d .
H24A H 0.0611 -0.3841 0.2896 0.150 Uiso 1 1 calc R
C25 C 0.0231(2) -0.3328(3) 0.1771(4) 0.0934(16) Uani 1 1 d .
C26 C 0.0182(2) -0.2609(3) 0.1341(4) 0.1045(18) Uani 1 1 d .
H26A H -0.0061 -0.2533 0.0836 0.125 Uiso 1 1 calc R
C27 C 0.05001(18) -0.1995(3) 0.1668(3) 0.0769(13) Uani 1 1 d .
H27A H 0.0484 -0.1524 0.1330 0.092 Uiso 1 1 calc R
C28 C -0.0134(3) -0.4021(4) 0.1482(7) 0.173(3) Uani 1 1 d .
H28A H -0.0332 -0.3890 0.0907 0.260 Uiso 1 1 calc R
H28B H -0.0377 -0.4126 0.1989 0.260 Uiso 1 1 calc R
H28C H 0.0079 -0.4479 0.1371 0.260 Uiso 1 1 calc R
C29 C 0.19546(11) 0.08155(19) 0.1683(2) 0.0420(7) Uani 1 1 d .
C30 C 0.24039(13) 0.1280(2) 0.1829(2) 0.0560(10) Uani 1 1 d .
H30A H 0.2455 0.1541 0.2411 0.067 Uiso 1 1 calc R
C31 C 0.27863(15) 0.1363(3) 0.1100(3) 0.0673(12) Uani 1 1 d .
H31A H 0.3086 0.1676 0.1206 0.081 Uiso 1 1 calc R
C33 C 0.22723(15) 0.0538(2) 0.0090(3) 0.0622(10) Uani 1 1 d .
H33A H 0.2217 0.0288 -0.0497 0.075 Uiso 1 1 calc R
C34 C 0.18848(14) 0.0446(2) 0.0822(2) 0.0537(9) Uani 1 1 d .
H34A H 0.1585 0.0134 0.0709 0.064 Uiso 1 1 calc R
C32 C 0.27140(14) 0.0978(3) 0.0229(2) 0.0641(11) Uani 1 1 d .
C35 C 0.31309(19) 0.1095(4) -0.0523(4) 0.1023(19) Uani 1 1 d .
H35A H 0.3032 0.0804 -0.1090 0.153 Uiso 1 1 calc R
H35B H 0.3470 0.0911 -0.0280 0.153 Uiso 1 1 calc R
H35C H 0.3156 0.1643 -0.0678 0.153 Uiso 1 1 calc R
C36 C 0.12669(12) 0.17928(18) 0.2739(2) 0.0432(8) Uani 1 1 d .
C37 C 0.10248(12) 0.21151(19) 0.3531(2) 0.0474(8) Uani 1 1 d .
H37A H 0.0992 0.1818 0.4087 0.057 Uiso 1 1 calc R
C38 C 0.08311(14) 0.2876(2) 0.3500(3) 0.0562(9) Uani 1 1 d .
H38A H 0.0676 0.3081 0.4045 0.067 Uiso 1 1 calc R
C39 C 0.0857(2) 0.3326(3) 0.2726(4) 0.0840(14) Uani 1 1 d .
C40 C 0.1054(2) 0.2989(3) 0.1928(3) 0.0872(15) Uani 1 1 d .
H40A H 0.1041 0.3276 0.1361 0.105 Uiso 1 1 calc R
C41 C 0.12719(15) 0.2249(2) 0.1907(3) 0.0623(10) Uani 1 1 d .
H41A H 0.1420 0.2056 0.1348 0.075 Uiso 1 1 calc R
C42 C 0.0587(3) 0.4141(3) 0.2683(5) 0.1181(19) Uani 1 1 d .
H42A H 0.0473 0.4285 0.3312 0.177 Uiso 1 1 calc R
H42B H 0.0283 0.4121 0.2251 0.177 Uiso 1 1 calc R
H42C H 0.0836 0.4525 0.2460 0.177 Uiso 1 1 calc R
C43 C -0.05027(9) -0.0001(2) 0.2875(2) 0.0465(7) Uani 1 1 d .
H43A H -0.0523 0.0138 0.3555 0.056 Uiso 1 1 calc R
C44 C -0.03809(12) 0.0748(2) 0.2314(2) 0.0492(8) Uani 1 1 d .
H44A H -0.0404 0.0611 0.1631 0.059 Uiso 1 1 calc R
C45 C -0.10310(11) -0.0384(2) 0.25689(19) 0.0499(8) Uani 1 1 d D
C46 C -0.11077(12) -0.0695(2) 0.1662(2) 0.0656(11) Uani 1 1 d D
H46A H -0.0834 -0.0666 0.1225 0.079 Uiso 1 1 calc R
C47 C -0.15808(12) -0.1047(3) 0.1392(3) 0.0847(14) Uani 1 1 d D
H47A H -0.1628 -0.1268 0.0786 0.102 Uiso 1 1 calc R
C48 C -0.19883(15) -0.1062(3) 0.2054(3) 0.110(2) Uani 1 1 d D
H48A H -0.2309 -0.1308 0.1893 0.132 Uiso 1 1 calc R
C49 C -0.19223(13) -0.0720(3) 0.2941(3) 0.0867(15) Uani 1 1 d D
H49A H -0.2204 -0.0711 0.3364 0.104 Uiso 1 1 calc R
C50 C -0.14474(10) -0.0396(2) 0.3199(3) 0.0660(11) Uani 1 1 d D
H50A H -0.1401 -0.0179 0.3808 0.079 Uiso 1 1 calc R
C51 C -0.07977(11) 0.1365(2) 0.2479(2) 0.0573(10) Uani 1 1 d D
C52 C -0.12315(11) 0.1467(2) 0.1838(3) 0.0712(12) Uani 1 1 d D
H52A H -0.1266 0.1172 0.1278 0.085 Uiso 1 1 calc R
C53 C -0.16117(15) 0.2038(2) 0.2083(3) 0.1353(18) Uani 1 1 d D
H53A H -0.1897 0.2121 0.1657 0.162 Uiso 1 1 calc R
C54 C -0.15907(16) 0.2486(3) 0.2919(3) 0.1094(17) Uani 1 1 d D
H54A H -0.1859 0.2839 0.3070 0.131 Uiso 1 1 calc R
C55 C -0.11514(15) 0.2378(3) 0.3505(3) 0.126(2) Uani 1 1 d D
H55A H -0.1099 0.2705 0.4033 0.151 Uiso 1 1 calc R
C56 C -0.07839(17) 0.1793(2) 0.3332(3) 0.0879(15) Uani 1 1 d D
H56A H -0.0521 0.1683 0.3795 0.106 Uiso 1 1 calc R

loop_
_atom_site_aniso_label
_atom_site_aniso_U_11
_atom_site_aniso_U_22
_atom_site_aniso_U_33
_atom_site_aniso_U_23
_atom_site_aniso_U_13
_atom_site_aniso_U_12
Ru1 0.03230(8) 0.03991(9) 0.04302(10) 0.00466(11) -0.00236(7) 0.00360(10)
Cl1 0.0588(4) 0.0522(4) 0.0469(4) 0.0020(3) 0.0129(3) 0.0068(3)
Cl2 0.0566(4) 0.0816(5) 0.0457(3) 0.0069(4) -0.0119(3) -0.0089(5)
P1 0.0380(3) 0.0409(4) 0.0431(4) -0.0024(3) -0.0016(3) 0.0052(3)
P2 0.0361(3) 0.0404(4) 0.0338(3) -0.0004(3) -0.0002(3) 0.0025(3)
O1 0.0711(14) 0.109(2) 0.0539(13) -0.0276(14) 0.0093(12) 0.0248(15)
O2 0.0407(10) 0.0790(18) 0.0673(14) -0.0121(12) 0.0091(10) 0.0015(10)
O3 0.0548(11) 0.0672(14) 0.0573(13) -0.0007(11) -0.0082(11) 0.0246(11)
O4 0.0813(16) 0.0847(18) 0.0404(11) -0.0186(11) -0.0140(12) 0.0037(14)
N1 0.0389(12) 0.0539(15) 0.0813(19) 0.0192(14) -0.0060(13) 0.0014(12)
N2 0.0385(12) 0.0469(14) 0.0754(17) 0.0126(13) -0.0089(12) 0.0064(11)
N3 0.0555(14) 0.0606(15) 0.0467(14) -0.0018(13) 0.0035(12) 0.0231(13)
N4 0.0448(11) 0.070(2) 0.0513(13) -0.0085(13) -0.0142(11) 0.0076(12)
C1 0.0422(13) 0.0448(15) 0.0447(15) -0.0032(13) 0.0015(12) 0.0147(12)
C2 0.0515(16) 0.0561(18) 0.0501(17) -0.0116(14) -0.0068(14) 0.0159(14)
C3 0.0562(17) 0.0572(18) 0.0483(17) -0.0116(15) -0.0011(14) 0.0203(15)
C4 0.0448(15) 0.0519(17) 0.0512(17) 0.0015(14) -0.0018(13) 0.0107(14)
C5 0.0372(13) 0.0451(15) 0.0434(14) -0.0010(13) 0.0014(12) 0.0083(12)
C6 0.0357(11) 0.059(2) 0.0352(12) -0.0022(12) 0.0002(10) 0.0020(12)
C7 0.0332(12) 0.0494(15) 0.0340(13) -0.0013(12) -0.0027(11) 0.0003(11)
C8 0.0495(15) 0.0493(16) 0.0390(14) -0.0083(13) -0.0045(13) 0.0051(13)
C9 0.0506(16) 0.0538(18) 0.0502(16) -0.0111(15) -0.0086(14) 0.0015(15)
C10 0.0365(13) 0.0640(18) 0.0452(16) 0.0012(14) -0.0024(12) 0.0097(13)
C11 0.086(3) 0.146(4) 0.066(2) -0.019(3) 0.012(2) 0.036(3)
C12 0.0443(16) 0.111(4) 0.113(3) -0.022(3) 0.0230(18) -0.0163(19)
C13 0.112(3) 0.095(3) 0.066(2) -0.018(2) -0.036(2) -0.002(3)
C14 0.088(2) 0.118(3) 0.074(3) -0.001(2) -0.009(2) 0.066(2)
C15 0.0492(15) 0.0394(14) 0.0459(15) 0.0060(13) 0.0034(13) 0.0092(13)
C16 0.0589(18) 0.0575(19) 0.0562(19) 0.0052(16) -0.0042(16) 0.0051(16)
C17 0.074(2) 0.058(2) 0.079(2) 0.0145(18) -0.017(2) 0.0164(18)
C18 0.072(2) 0.0544(19) 0.064(2) 0.0125(17) -0.0111(18) 0.0042(17)
C19 0.087(2) 0.0494(18) 0.0568(19) 0.0075(16) 0.0156(18) 0.0053(18)
C20 0.070(2) 0.0451(17) 0.064(2) 0.0084(16) -0.0010(17) 0.0135(16)
C21 0.143(5) 0.126(4) 0.066(3) 0.031(3) -0.016(3) 0.024(4)
C22 0.0514(16) 0.0500(18) 0.0615(19) -0.0058(16) 0.0039(15) -0.0002(14)
C23 0.099(3) 0.044(2) 0.134(4) -0.009(2) -0.045(3) 0.008(2)
C24 0.170(4) 0.041(2) 0.160(5) -0.001(3) -0.078(4) -0.006(3)
C25 0.129(4) 0.055(2) 0.097(3) -0.013(2) 0.000(3) -0.026(2)
C26 0.126(4) 0.104(4) 0.083(3) -0.024(3) -0.025(3) -0.026(3)
C27 0.098(3) 0.065(2) 0.067(2) -0.005(2) -0.011(2) -0.021(2)
C28 0.124(4) 0.109(4) 0.286(9) -0.072(5) -0.018(5) -0.055(3)
C29 0.0365(12) 0.0520(16) 0.0375(13) 0.0052(13) 0.0005(11) 0.0029(12)
C30 0.0493(16) 0.077(2) 0.0419(16) -0.0013(16) 0.0039(14) -0.0129(16)
C31 0.0549(19) 0.086(3) 0.061(2) 0.006(2) 0.0014(17) -0.0119(19)
C33 0.071(2) 0.072(2) 0.0443(16) -0.0064(16) 0.0122(16) 0.0066(18)
C34 0.0537(17) 0.0557(19) 0.0517(17) -0.0069(15) -0.0015(15) -0.0005(15)
C32 0.0548(17) 0.094(3) 0.0445(17) -0.0005(18) 0.0153(14) 0.0044(19)
C35 0.082(3) 0.138(5) 0.088(3) 0.007(3) 0.023(2) -0.009(3)
C36 0.0382(13) 0.0419(15) 0.0489(15) 0.0009(13) -0.0083(12) -0.0005(12)
C37 0.0444(15) 0.0490(16) 0.0486(16) -0.0060(14) -0.0035(13) 0.0018(13)
C38 0.0649(19) 0.0521(18) 0.0512(18) -0.0095(15) -0.0061(16) 0.0119(16)
C39 0.093(3) 0.064(2) 0.095(3) -0.007(2) -0.003(3) 0.026(2)
C40 0.119(3) 0.061(2) 0.082(3) 0.027(2) 0.000(3) 0.019(2)
C41 0.065(2) 0.059(2) 0.063(2) 0.0154(17) 0.0078(17) 0.0035(17)
C42 0.143(4) 0.066(3) 0.145(5) 0.013(3) -0.005(4) 0.034(3)
C43 0.0317(10) 0.0533(14) 0.0541(14) 0.0052(19) -0.0062(10) 0.0009(17)
C44 0.0414(14) 0.0552(17) 0.0510(16) 0.0134(14) 0.0005(13) 0.0067(14)
C45 0.0365(13) 0.0529(17) 0.0599(18) 0.0083(15) -0.0052(13) 0.0042(13)
C46 0.0572(19) 0.083(3) 0.057(2) 0.0055(19) -0.0036(17) -0.0015(19)
C47 0.086(3) 0.088(3) 0.078(3) -0.005(2) -0.036(2) -0.002(2)
C48 0.057(2) 0.096(3) 0.175(5) 0.023(4) -0.045(3) -0.024(2)
C49 0.0458(18) 0.113(4) 0.102(3) 0.023(3) 0.007(2) -0.012(2)
C50 0.0451(16) 0.077(2) 0.076(2) 0.010(2) 0.0044(17) -0.0054(17)
C51 0.0426(15) 0.0537(19) 0.076(2) 0.0161(16) 0.0067(16) 0.0107(14)
C52 0.0570(19) 0.069(2) 0.088(3) 0.029(2) -0.0007(19) 0.0127(18)
C53 0.047(2) 0.142(3) 0.218(5) 0.122(3) 0.013(3) 0.038(2)
C54 0.108(3) 0.115(3) 0.107(3) 0.038(3) 0.043(3) 0.061(3)
C55 0.152(4) 0.146(5) 0.082(3) -0.001(3) 0.049(3) 0.057(4)
C56 0.076(2) 0.097(3) 0.091(3) -0.011(3) 0.005(2) 0.027(2)

loop_
_atom_type_symbol
_atom_type_description
_atom_type_scat_dispersion_real
_atom_type_scat_dispersion_imag
_atom_type_scat_source
C C 0.0033 0.0016 'International Tables Vol C Tables 4.2.6.8 and 6.1.1.4'
H H 0.0000 0.0000 'International Tables Vol C Tables 4.2.6.8 and 6.1.1.4'
N N 0.0061 0.0033 'International Tables Vol C Tables 4.2.6.8 and 6.1.1.4'
O O 0.0106 0.0060 'International Tables Vol C Tables 4.2.6.8 and 6.1.1.4'
P P 0.1023 0.0942 'International Tables Vol C Tables 4.2.6.8 and 6.1.1.4'
Cl Cl 0.1484 0.1585 'International Tables Vol C Tables 4.2.6.8 and 6.1.1.4'
Ru Ru -1.2594 0.8363 'International Tables Vol C Tables 4.2.6.8 and 6.1.1.4'

loop_
_geom_angle_atom_site_label_1
_geom_angle_atom_site_label_2
_geom_angle_atom_site_label_3
_geom_angle
N1 Ru1 N2 77.82(10)
N1 Ru1 P1 92.64(8)
N2 Ru1 P1 170.26(7)
N1 Ru1 P2 172.55(8)
N2 Ru1 P2 95.08(7)
P1 Ru1 P2 94.36(3)
N1 Ru1 Cl1 88.30(9)
N2 Ru1 Cl1 84.09(8)
P1 Ru1 Cl1 93.73(3)
P2 Ru1 Cl1 88.70(3)
N1 Ru1 Cl2 85.77(9)
N2 Ru1 Cl2 82.34(9)
P1 Ru1 Cl2 99.13(3)
P2 Ru1 Cl2 95.63(3)
Cl1 Ru1 Cl2 166.06(3)
C1 P1 C15 104.52(12)
C1 P1 C22 103.46(15)
C15 P1 C22 96.10(15)
C1 P1 Ru1 114.24(10)
C15 P1 Ru1 120.56(9)
C22 P1 Ru1 115.26(11)
C29 P2 C36 100.16(14)
C29 P2 C7 97.92(12)
C36 P2 C7 107.60(14)
C29 P2 Ru1 127.73(10)
C36 P2 Ru1 107.86(10)
C7 P2 Ru1 113.62(10)
C11 O1 C3 120.1(4)
C4 O2 C12 116.1(3)
C10 O3 C14 118.2(3)
C9 O4 C13 118.2(3)
C43 N1 Ru1 113.8(2)
C43 N1 H1A 108.8
Ru1 N1 H1A 108.8
C43 N1 H1B 108.8
Ru1 N1 H1B 108.8
H1A N1 H1B 107.7
C44 N2 Ru1 113.3(2)
C44 N2 H2B 108.9
Ru1 N2 H2B 108.9
C44 N2 H2C 108.9
Ru1 N2 H2C 108.9
H2B N2 H2C 107.7
C3 N3 C4 117.3(3)
C10 N4 C9 116.9(3)
C2 C1 C5 119.7(3)
C2 C1 P1 119.1(2)
C5 C1 P1 120.8(2)
C1 C2 C3 118.1(3)
C1 C2 H2A 120.9
C3 C2 H2A 120.9
N3 C3 O1 117.0(3)
N3 C3 C2 124.5(3)
O1 C3 C2 118.5(3)
N3 C4 O2 118.4(3)
N3 C4 C5 124.2(3)
O2 C4 C5 117.4(3)
C4 C5 C1 116.1(3)
C4 C5 C6 116.8(3)
C1 C5 C6 127.1(3)
C10 C6 C7 116.8(3)
C10 C6 C5 119.3(3)
C7 C6 C5 123.1(2)
C6 C7 C8 120.0(3)
C6 C7 P2 118.3(2)
C8 C7 P2 121.7(2)
C7 C8 C9 117.3(3)
C7 C8 H8A 121.4
C9 C8 H8A 121.4
N4 C9 O4 120.2(3)
N4 C9 C8 123.2(3)
O4 C9 C8 116.6(3)
N4 C10 O3 117.2(3)
N4 C10 C6 125.8(3)
O3 C10 C6 117.0(3)
O1 C11 H11A 109.5
O1 C11 H11B 109.5
H11A C11 H11B 109.5
O1 C11 H11C 109.5
H11A C11 H11C 109.5
H11B C11 H11C 109.5
O2 C12 H12A 109.5
O2 C12 H12B 109.5
H12A C12 H12B 109.5
O2 C12 H12C 109.5
H12A C12 H12C 109.5
H12B C12 H12C 109.5
O4 C13 H13A 109.5
O4 C13 H13B 109.5
H13A C13 H13B 109.5
O4 C13 H13C 109.5
H13A C13 H13C 109.5
H13B C13 H13C 109.5
O3 C14 H14A 109.5
O3 C14 H14B 109.5
H14A C14 H14B 109.5
O3 C14 H14C 109.5
H14A C14 H14C 109.5
H14B C14 H14C 109.5
C16 C15 C20 117.9(3)
C16 C15 P1 123.4(2)
C20 C15 P1 117.5(2)
C17 C16 C15 119.7(3)
C17 C16 H16A 120.1
C15 C16 H16A 120.1
C16 C17 C18 122.7(3)
C16 C17 H17A 118.6
C18 C17 H17A 118.6
C17 C18 C19 118.3(3)
C17 C18 C21 125.4(3)
C19 C18 C21 116.2(3)
C18 C19 C20 119.0(3)
C18 C19 H19A 120.5
C20 C19 H19A 120.5
C15 C20 C19 122.3(3)
C15 C20 H20A 118.8
C19 C20 H20A 118.8
C18 C21 H21A 109.5
C18 C21 H21B 109.5
H21A C21 H21B 109.5
C18 C21 H21C 109.5
H21A C21 H21C 109.5
H21B C21 H21C 109.5
C23 C22 C27 114.1(4)
C23 C22 P1 124.1(3)
C27 C22 P1 121.6(3)
C24 C23 C22 124.6(5)
C24 C23 H23A 117.7
C22 C23 H23A 117.7
C23 C24 C25 121.2(5)
C23 C24 H24A 119.4
C25 C24 H24A 119.4
C26 C25 C24 116.2(5)
C26 C25 C28 121.6(5)
C24 C25 C28 121.6(5)
C25 C26 C27 119.1(5)
C25 C26 H26A 120.5
C27 C26 H26A 120.5
C22 C27 C26 124.5(4)
C22 C27 H27A 117.7
C26 C27 H27A 117.7
C25 C28 H28A 109.5
C25 C28 H28B 109.5
H28A C28 H28B 109.5
C25 C28 H28C 109.5
H28A C28 H28C 109.5
H28B C28 H28C 109.5
C34 C29 C30 118.6(3)
C34 C29 P2 123.0(2)
C30 C29 P2 118.3(2)
C29 C30 C31 120.7(3)
C29 C30 H30A 119.6
C31 C30 H30A 119.6
C32 C31 C30 120.2(4)
C32 C31 H31A 119.9
C30 C31 H31A 119.9
C32 C33 C34 121.8(3)
C32 C33 H33A 119.1
C34 C33 H33A 119.1
C29 C34 C33 120.1(3)
C29 C34 H34A 120.0
C33 C34 H34A 120.0
C33 C32 C31 118.6(3)
C33 C32 C35 123.6(4)
C31 C32 C35 117.8(4)
C32 C35 H35A 109.5
C32 C35 H35B 109.5
H35A C35 H35B 109.5
C32 C35 H35C 109.5
H35A C35 H35C 109.5
H35B C35 H35C 109.5
C37 C36 C41 117.0(3)
C37 C36 P2 123.8(2)
C41 C36 P2 118.2(3)
C38 C37 C36 120.4(3)
C38 C37 H37A 119.8
C36 C37 H37A 119.8
C39 C38 C37 122.8(4)
C39 C38 H38A 118.6
C37 C38 H38A 118.6
C38 C39 C40 116.7(4)
C38 C39 C42 121.3(5)
C40 C39 C42 121.1(5)
C39 C40 C41 124.0(4)
C39 C40 H40A 118.0
C41 C40 H40A 118.0
C40 C41 C36 118.7(4)
C40 C41 H41A 120.6
C36 C41 H41A 120.6
C39 C42 H42A 109.5
C39 C42 H42B 109.5
H42A C42 H42B 109.5
C39 C42 H42C 109.5
H42A C42 H42C 109.5
H42B C42 H42C 109.5
N1 C43 C45 111.1(3)
N1 C43 C44 108.4(2)
C45 C43 C44 113.2(2)
N1 C43 H43A 108.0
C45 C43 H43A 108.0
C44 C43 H43A 108.0
N2 C44 C51 115.4(3)
N2 C44 C43 109.5(2)
C51 C44 C43 110.8(2)
N2 C44 H44A 106.9
C51 C44 H44A 106.9
C43 C44 H44A 106.9
C46 C45 C50 119.1(3)
C46 C45 C43 121.4(2)
C50 C45 C43 119.5(3)
C47 C46 C45 121.3(3)
C47 C46 H46A 119.4
C45 C46 H46A 119.4
C46 C47 C48 118.0(3)
C46 C47 H47A 121.0
C48 C47 H47A 121.0
C49 C48 C47 120.9(3)
C49 C48 H48A 119.6
C47 C48 H48A 119.6
C50 C49 C48 119.9(3)
C50 C49 H49A 120.0
C48 C49 H49A 120.0
C49 C50 C45 120.7(3)
C49 C50 H50A 119.6
C45 C50 H50A 119.6
C56 C51 C52 118.8(3)
C56 C51 C44 119.5(3)
C52 C51 C44 121.4(3)
C51 C52 C53 116.7(3)
C51 C52 H52A 121.6
C53 C52 H52A 121.6
C54 C53 C52 124.6(4)
C54 C53 H53A 117.7
C52 C53 H53A 117.7
C55 C54 C53 116.1(4)
C55 C54 H54A 122.0
C53 C54 H54A 122.0
C54 C55 C56 121.6(4)
C54 C55 H55A 119.2
C56 C55 H55A 119.2
C55 C56 C51 121.4(4)
C55 C56 H56A 119.3
C51 C56 H56A 119.3

loop_
_geom_bond_atom_site_label_1
_geom_bond_atom_site_label_2
_geom_bond_distance
Ru1 N1 2.141(3)
Ru1 N2 2.179(3)
Ru1 P1 2.2665(8)
Ru1 P2 2.2772(8)
Ru1 Cl1 2.4055(9)
Ru1 Cl2 2.4289(8)
P1 C1 1.842(3)
P1 C15 1.850(3)
P1 C22 1.864(4)
P2 C29 1.845(3)
P2 C36 1.847(3)
P2 C7 1.850(3)
O1 C11 1.323(5)
O1 C3 1.369(4)
O2 C4 1.356(4)
O2 C12 1.482(4)
O3 C10 1.374(4)
O3 C14 1.421(5)
O4 C9 1.342(4)
O4 C13 1.429(5)
N1 C43 1.500(4)
N1 H1A 0.9000
N1 H1B 0.9000
N2 C44 1.456(4)
N2 H2B 0.9000
N2 H2C 0.9000
N3 C3 1.309(4)
N3 C4 1.348(4)
N4 C10 1.327(4)
N4 C9 1.332(4)
C1 C2 1.391(4)
C1 C5 1.403(4)
C2 C3 1.378(5)
C2 H2A 0.9300
C4 C5 1.398(4)
C5 C6 1.500(4)
C6 C10 1.381(4)
C6 C7 1.387(4)
C7 C8 1.396(4)
C8 C9 1.416(4)
C8 H8A 0.9300
C11 H11A 0.9600
C11 H11B 0.9600
C11 H11C 0.9600
C12 H12A 0.9600
C12 H12B 0.9600
C12 H12C 0.9600
C13 H13A 0.9600
C13 H13B 0.9600
C13 H13C 0.9600
C14 H14A 0.9600
C14 H14B 0.9600
C14 H14C 0.9600
C15 C16 1.393(4)
C15 C20 1.394(4)
C16 C17 1.380(4)
C16 H16A 0.9300
C17 C18 1.386(4)
C17 H17A 0.9300
C18 C19 1.396(4)
C18 C21 1.499(6)
C19 C20 1.398(4)
C19 H19A 0.9300
C20 H20A 0.9300
C21 H21A 0.9600
C21 H21B 0.9600
C21 H21C 0.9600
C22 C23 1.342(6)
C22 C27 1.348(5)
C23 C24 1.333(7)
C23 H23A 0.9300
C24 C25 1.388(8)
C24 H24A 0.9300
C25 C26 1.367(8)
C25 C28 1.541(8)
C26 C27 1.384(7)
C26 H26A 0.9300
C27 H27A 0.9300
C28 H28A 0.9600
C28 H28B 0.9600
C28 H28C 0.9600
C29 C34 1.362(4)
C29 C30 1.388(5)
C30 C31 1.420(5)
C30 H30A 0.9300
C31 C32 1.388(5)
C31 H31A 0.9300
C33 C32 1.347(5)
C33 C34 1.433(5)
C33 H33A 0.9300
C34 H34A 0.9300
C32 C35 1.510(6)
C35 H35A 0.9600
C35 H35B 0.9600
C35 H35C 0.9600
C36 C37 1.385(4)
C36 C41 1.396(5)
C37 C38 1.384(5)
C37 H37A 0.9300
C38 C39 1.325(6)
C38 H38A 0.9300
C39 C40 1.353(7)
C39 C42 1.544(7)
C40 C41 1.373(6)
C40 H40A 0.9300
C41 H41A 0.9300
C42 H42A 0.9600
C42 H42B 0.9600
C42 H42C 0.9600
C43 C45 1.528(4)
C43 C44 1.529(5)
C43 H43A 0.9800
C44 C51 1.503(4)
C44 H44A 0.9800
C45 C46 1.379(4)
C45 C50 1.380(4)
C46 C47 1.373(4)
C46 H46A 0.9300
C47 C48 1.392(4)
C47 H47A 0.9300
C48 C49 1.373(5)
C48 H48A 0.9300
C49 C50 1.353(4)
C49 H49A 0.9300
C50 H50A 0.9300
C51 C56 1.394(4)
C51 C52 1.402(4)
C52 C53 1.408(4)
C52 H52A 0.9300
C53 C54 1.392(5)
C53 H53A 0.9300
C54 C55 1.369(5)
C54 H54A 0.9300
C55 C56 1.380(5)
C55 H55A 0.9300
C56 H56A 0.9300
